data_4332473
loop_
_publ_author_name
'Hanauer, Tobias'
'Aschenbrenner, J\"urgen C.'
'Korber, Nikolaus'

_publ_section_title
;
 Dimers of Heptapnictide Anions:&#x00A0; As144-and P144-in the Crystal
 Structures of [Rb(18-crown-6)]4As14&#x00B7;6NH3and
 [Li(NH3)4]4P14&#x00B7;NH3
;
_journal_issue 17
_journal_name_full 'Inorganic Chemistry'
_journal_page_first 6723
_journal_page_last 6727
_journal_paper_doi 10.1021/ic060418j
_journal_volume 45
_journal_year 2006
_chemical_formula_moiety 'C48 H102 As14 N2 O24 Rb4, 4(H3 N)'
_chemical_formula_sum 'C48 H114 As14 N6 O24 Rb4'
_chemical_formula_weight 2550.21
_chemical_name_systematic
; 
 Tetrakis[(1,4,7,10,13,16-Hexaoxacyclooctadecan)Rubidium]
 Tetradekaarsenide-Ammonia(1/6) 
;
_space_group_IT_number 14
_symmetry_cell_setting monoclinic
_symmetry_space_group_name_Hall '-P 2ybc'
_symmetry_space_group_name_H-M 'P 1 21/c 1'
_atom_sites_solution_hydrogens geom
_atom_sites_solution_primary direct
_atom_sites_solution_secondary difmap
_audit_creation_method SHELXL-97
_cell_angle_alpha 90.00
_cell_angle_beta 100.640(10)
_cell_angle_gamma 90.00
_cell_formula_units_Z 2
_cell_length_a 10.4150(10)
_cell_length_b 17.2910(10)
_cell_length_c 25.573(2)
_cell_measurement_reflns_used 8000
_cell_measurement_temperature 123(2)
_cell_measurement_theta_max 25.96
_cell_measurement_theta_min 2.00
_cell_volume 4526.2(6)
_computing_cell_refinement 'Stoe IPDS Software Vers2.89'
_computing_data_collection 'Stoe IPDS Software Vers2.89'
_computing_data_reduction 'Stoe IPDS Software Vers2.89'
_computing_publication_material 'CIFTAB in SHELXL 97'
_computing_structure_refinement 'SHELXL-97 (Sheldrick, 1997)'
_computing_structure_solution 'SHELXS-97 (Sheldrick, 1990)'
_diffrn_ambient_temperature 123(2)
_diffrn_measured_fraction_theta_full 0.994
_diffrn_measured_fraction_theta_max 0.994
_diffrn_measurement_device_type 'Stoe Imaging Plate Diffraction System'
_diffrn_measurement_method Phi
_diffrn_radiation_monochromator graphite
_diffrn_radiation_source 'fine-focus sealed tube'
_diffrn_radiation_type MoK\a
_diffrn_radiation_wavelength 0.71073
_diffrn_reflns_av_R_equivalents 0.0643
_diffrn_reflns_av_sigmaI/netI 0.0622
_diffrn_reflns_limit_h_max 12
_diffrn_reflns_limit_h_min -12
_diffrn_reflns_limit_k_max 21
_diffrn_reflns_limit_k_min -21
_diffrn_reflns_limit_l_max 31
_diffrn_reflns_limit_l_min -31
_diffrn_reflns_number 41318
_diffrn_reflns_theta_full 25.96
_diffrn_reflns_theta_max 25.96
_diffrn_reflns_theta_min 2.00
_diffrn_standards_decay_% 0
_diffrn_standards_interval_count 0
_diffrn_standards_interval_time 0
_diffrn_standards_number 0
_exptl_absorpt_coefficient_mu 7.291
_exptl_absorpt_correction_T_max 0.558
_exptl_absorpt_correction_T_min 0.249
_exptl_absorpt_correction_type empirical
_exptl_absorpt_process_details 'DelREFABS in Platon for Windows'
_exptl_crystal_colour red
_exptl_crystal_density_diffrn 1.871
_exptl_crystal_density_method 'not measured'
_exptl_crystal_description collum
_exptl_crystal_F_000 2492
_exptl_crystal_size_max 0.24
_exptl_crystal_size_mid 0.08
_exptl_crystal_size_min 0.08
_refine_diff_density_max 0.452
_refine_diff_density_min -0.413
_refine_diff_density_rms 0.094
_refine_ls_extinction_method none
_refine_ls_goodness_of_fit_ref 0.806
_refine_ls_hydrogen_treatment mixed
_refine_ls_matrix_type full
_refine_ls_number_parameters 493
_refine_ls_number_reflns 8803
_refine_ls_number_restraints 6
_refine_ls_restrained_S_all 0.806
_refine_ls_R_factor_all 0.0541
_refine_ls_R_factor_gt 0.0284
_refine_ls_shift/su_max 0.005
_refine_ls_shift/su_mean 0.000
_refine_ls_structure_factor_coef Fsqd
_refine_ls_weighting_details 'calc w=1/[\s^2^(Fo^2^)+(0.0241P)^2^+0.0000P] where P=(Fo^2^+2Fc^2^)/3'
_refine_ls_weighting_scheme calc
_refine_ls_wR_factor_gt 0.0529
_refine_ls_wR_factor_ref 0.0564
_reflns_number_gt 5827
_reflns_number_total 8803
_reflns_threshold_expression >2sigma(I)
_cod_data_source_file ic060418jsup1.cif
_cod_data_source_block C48H114As14N6O24Rb4
_cod_original_sg_symbol_H-M 'P 21/c'
_cod_database_code 4332473

loop_
_symmetry_equiv_pos_as_xyz
'x, y, z'
'-x, y+1/2, -z+1/2'
'-x, -y, -z'
'x, -y-1/2, z-1/2'

loop_
_atom_site_label
_atom_site_type_symbol
_atom_site_fract_x
_atom_site_fract_y
_atom_site_fract_z
_atom_site_U_iso_or_equiv
_atom_site_adp_type
_atom_site_occupancy
_atom_site_symmetry_multiplicity
_atom_site_calc_flag
_atom_site_refinement_flags
Rb1 Rb 0.86770(4) 0.24568(3) 0.469819(16) 0.02875(9) Uani 1 1 d .
Rb2 Rb 0.62529(4) 0.42356(3) 0.258873(16) 0.02957(9) Uani 1 1 d .
As1 As 0.66441(4) 0.43800(3) 0.427031(17) 0.02713(10) Uani 1 1 d .
As2 As 0.50445(4) 0.43152(3) 0.486898(16) 0.02744(10) Uani 1 1 d .
As3 As 0.58031(4) 0.54039(3) 0.367397(18) 0.03025(10) Uani 1 1 d .
As4 As 0.58806(4) 0.31994(3) 0.381358(18) 0.02891(10) Uani 1 1 d .
As5 As 0.30328(4) 0.43701(3) 0.422346(18) 0.03177(11) Uani 1 1 d .
As6 As 0.36385(4) 0.49630(3) 0.341801(18) 0.03047(11) Uani 1 1 d .
As7 As 0.36422(4) 0.35225(3) 0.352377(18) 0.03110(11) Uani 1 1 d .
O1 O 1.1567(3) 0.2487(2) 0.48954(13) 0.0388(8) Uani 1 1 d .
O2 O 0.7793(3) 0.08265(18) 0.45004(12) 0.0325(7) Uani 1 1 d .
O3 O 0.6002(3) 0.58434(19) 0.21282(12) 0.0391(8) Uani 1 1 d .
O4 O 0.6857(3) 0.26797(19) 0.21434(13) 0.0366(7) Uani 1 1 d .
O5 O 0.4251(3) 0.3217(2) 0.20127(12) 0.0387(8) Uani 1 1 d .
O6 O 0.8592(3) 0.5276(2) 0.23571(14) 0.0453(8) Uani 1 1 d .
O7 O 0.7759(3) 0.30529(19) 0.56218(12) 0.0372(8) Uani 1 1 d .
O8 O 0.8952(3) 0.3668(2) 0.25774(13) 0.0395(8) Uani 1 1 d .
O9 O 1.0370(3) 0.33346(19) 0.56154(13) 0.0367(7) Uani 1 1 d .
O10 O 0.6646(3) 0.16197(19) 0.52687(12) 0.0327(7) Uani 1 1 d .
O11 O 0.3895(3) 0.4788(2) 0.17255(13) 0.0403(8) Uani 1 1 d .
O12 O 1.0500(3) 0.1072(2) 0.45121(12) 0.0363(7) Uani 1 1 d .
C1 C 0.6662(4) 0.2748(3) 0.58128(19) 0.0366(11) Uani 1 1 d .
H1A H 0.6118 0.3176 0.5909 0.044 Uiso 1 1 calc R
H1B H 0.6962 0.2431 0.6135 0.044 Uiso 1 1 calc R
C2 C 0.5765(5) 0.2187(3) 0.2190(2) 0.0416(12) Uani 1 1 d .
H2A H 0.5632 0.2182 0.2564 0.050 Uiso 1 1 calc R
H2B H 0.5950 0.1651 0.2090 0.050 Uiso 1 1 calc R
C3 C 0.4572(5) 0.2471(3) 0.1840(2) 0.0397(11) Uani 1 1 d .
H3A H 0.4717 0.2501 0.1468 0.048 Uiso 1 1 calc R
H3B H 0.3840 0.2109 0.1850 0.048 Uiso 1 1 calc R
C4 C 0.5875(4) 0.2261(3) 0.53885(19) 0.0374(11) Uani 1 1 d .
H4A H 0.5085 0.2068 0.5510 0.045 Uiso 1 1 calc R
H4B H 0.5592 0.2576 0.5064 0.045 Uiso 1 1 calc R
C5 C 1.1525(5) 0.1438(3) 0.4295(2) 0.0453(13) Uani 1 1 d .
H5A H 1.1145 0.1782 0.3997 0.054 Uiso 1 1 calc R
H5B H 1.2065 0.1042 0.4158 0.054 Uiso 1 1 calc R
C6 C 0.9697(5) 0.0595(3) 0.41255(19) 0.0402(11) Uani 1 1 d .
H6A H 1.0234 0.0188 0.3998 0.048 Uiso 1 1 calc R
H6B H 0.9291 0.0912 0.3816 0.048 Uiso 1 1 calc R
C7 C 0.4923(5) 0.6025(3) 0.1718(2) 0.0441(12) Uani 1 1 d .
H7A H 0.5115 0.5870 0.1368 0.053 Uiso 1 1 calc R
H7B H 0.4755 0.6589 0.1712 0.053 Uiso 1 1 calc R
C8 C 0.5921(4) 0.1149(3) 0.4862(2) 0.0381(11) Uani 1 1 d .
H8A H 0.5622 0.1463 0.4539 0.046 Uiso 1 1 calc R
H8B H 0.5142 0.0937 0.4983 0.046 Uiso 1 1 calc R
C9 C 0.3758(5) 0.5598(3) 0.1828(2) 0.0479(13) Uani 1 1 d .
H9A H 0.3674 0.5675 0.2204 0.057 Uiso 1 1 calc R
H9B H 0.2959 0.5801 0.1598 0.057 Uiso 1 1 calc R
C10 C 1.2297(4) 0.2977(3) 0.5297(2) 0.0417(12) Uani 1 1 d .
H10A H 1.3088 0.3174 0.5177 0.050 Uiso 1 1 calc R
H10B H 1.2574 0.2682 0.5630 0.050 Uiso 1 1 calc R
C11 C 0.9990(5) 0.4182(3) 0.2520(2) 0.0504(14) Uani 1 1 d .
H11A H 1.0080 0.4208 0.2142 0.060 Uiso 1 1 calc R
H11B H 1.0824 0.3988 0.2729 0.060 Uiso 1 1 calc R
C12 C 0.8654(5) 0.0231(3) 0.43812(19) 0.0365(11) Uani 1 1 d .
H12A H 0.8157 -0.0153 0.4137 0.044 Uiso 1 1 calc R
H12B H 0.9059 -0.0039 0.4712 0.044 Uiso 1 1 calc R
C13 C 1.1438(5) 0.3638(3) 0.5390(2) 0.0447(13) Uani 1 1 d .
H13A H 1.1943 0.4016 0.5638 0.054 Uiso 1 1 calc R
H13B H 1.1098 0.3905 0.5050 0.054 Uiso 1 1 calc R
C14 C 0.6766(4) 0.0501(3) 0.4737(2) 0.0380(11) Uani 1 1 d .
H14A H 0.7142 0.0219 0.5067 0.046 Uiso 1 1 calc R
H14B H 0.6243 0.0134 0.4488 0.046 Uiso 1 1 calc R
C15 C 0.7116(6) 0.6314(3) 0.2104(2) 0.0516(14) Uani 1 1 d .
H15A H 0.6922 0.6861 0.2173 0.062 Uiso 1 1 calc R
H15B H 0.7344 0.6279 0.1745 0.062 Uiso 1 1 calc R
C16 C 0.9705(5) 0.4966(4) 0.2711(2) 0.0526(14) Uani 1 1 d .
H16A H 0.9520 0.4932 0.3076 0.063 Uiso 1 1 calc R
H16B H 1.0470 0.5308 0.2718 0.063 Uiso 1 1 calc R
C17 C 0.8231(5) 0.6032(3) 0.2514(2) 0.0523(14) Uani 1 1 d .
H17A H 0.8981 0.6391 0.2540 0.063 Uiso 1 1 calc R
H17B H 0.7968 0.6006 0.2867 0.063 Uiso 1 1 calc R
C18 C 0.2899(4) 0.4329(3) 0.18960(19) 0.0431(12) Uani 1 1 d .
H18A H 0.2024 0.4528 0.1735 0.052 Uiso 1 1 calc R
H18B H 0.2990 0.4354 0.2288 0.052 Uiso 1 1 calc R
C19 C 0.8507(5) 0.3557(3) 0.5993(2) 0.0424(12) Uani 1 1 d .
H19A H 0.8928 0.3263 0.6311 0.051 Uiso 1 1 calc R
H19B H 0.7933 0.3955 0.6108 0.051 Uiso 1 1 calc R
C20 C 1.2347(4) 0.1897(3) 0.4725(2) 0.0469(13) Uani 1 1 d .
H20A H 1.2702 0.1555 0.5028 0.056 Uiso 1 1 calc R
H20B H 1.3090 0.2131 0.4590 0.056 Uiso 1 1 calc R
C21 C 0.8039(5) 0.2401(3) 0.2467(2) 0.0492(13) Uani 1 1 d .
H21A H 0.8205 0.1861 0.2369 0.059 Uiso 1 1 calc R
H21B H 0.7958 0.2409 0.2847 0.059 Uiso 1 1 calc R
C22 C 0.3053(4) 0.3511(3) 0.1723(2) 0.0416(12) Uani 1 1 d .
H22A H 0.2314 0.3192 0.1794 0.050 Uiso 1 1 calc R
H22B H 0.3059 0.3494 0.1337 0.050 Uiso 1 1 calc R
C23 C 0.9157(5) 0.2914(3) 0.2381(2) 0.0521(14) Uani 1 1 d .
H23A H 0.9995 0.2701 0.2572 0.063 Uiso 1 1 calc R
H23B H 0.9193 0.2940 0.1998 0.063 Uiso 1 1 calc R
C24 C 0.9531(5) 0.3939(3) 0.5738(2) 0.0466(13) Uani 1 1 d .
H24A H 0.9121 0.4213 0.5410 0.056 Uiso 1 1 calc R
H24B H 1.0035 0.4317 0.5985 0.056 Uiso 1 1 calc R
N1 N 0.6730(7) 0.4657(3) 0.1192(2) 0.0594(14) Uani 1 1 d D
H1AN H 0.703(6) 0.420(4) 0.103(3) 0.08(2) Uiso 1 1 d D
H1BN H 0.737(6) 0.468(4) 0.145(3) 0.08(3) Uiso 1 1 d D
H1CN H 0.605(7) 0.448(5) 0.129(3) 0.12(3) Uiso 1 1 d D
N2 N 0.9610(5) 0.3431(4) 0.3867(2) 0.0531(14) Uani 1 1 d .
H2AN H 0.917(11) 0.387(7) 0.393(4) 0.17(5) Uiso 1 1 d .
H2BN H 0.950(5) 0.344(3) 0.354(2) 0.036(15) Uiso 1 1 d .
H2CN H 1.032(7) 0.353(4) 0.394(3) 0.06(2) Uiso 1 1 d .
N3 N 0.9901(6) 0.1498(4) 0.5865(2) 0.0532(13) Uani 1 1 d D
H3AN H 1.010(6) 0.198(3) 0.591(2) 0.056(19) Uiso 1 1 d D
H3BN H 1.022(8) 0.141(5) 0.558(3) 0.11(3) Uiso 1 1 d D
H3CN H 0.915(6) 0.146(5) 0.576(3) 0.11(3) Uiso 1 1 d D

loop_
_atom_site_aniso_label
_atom_site_aniso_U_11
_atom_site_aniso_U_22
_atom_site_aniso_U_33
_atom_site_aniso_U_23
_atom_site_aniso_U_13
_atom_site_aniso_U_12
Rb1 0.02605(18) 0.0308(2) 0.0297(2) 0.00051(18) 0.00578(15) -0.00056(17)
Rb2 0.0332(2) 0.0271(2) 0.0288(2) -0.00142(18) 0.00686(16) 0.00064(18)
As1 0.0262(2) 0.0264(3) 0.0282(2) -0.00202(19) 0.00341(16) -0.00004(18)
As2 0.0350(2) 0.0238(2) 0.0237(2) 0.00035(18) 0.00615(17) -0.00033(19)
As3 0.0374(2) 0.0245(2) 0.0302(2) -0.00001(19) 0.00962(19) -0.00252(19)
As4 0.0335(2) 0.0235(2) 0.0288(2) -0.00150(18) 0.00338(18) 0.00333(18)
As5 0.0271(2) 0.0348(3) 0.0343(2) -0.0025(2) 0.00819(18) -0.0016(2)
As6 0.0327(2) 0.0303(3) 0.0273(2) -0.00034(19) 0.00243(18) 0.0057(2)
As7 0.0306(2) 0.0293(3) 0.0319(2) -0.0056(2) 0.00183(18) -0.00339(19)
O1 0.0251(15) 0.043(2) 0.048(2) 0.0040(17) 0.0079(14) -0.0014(15)
O2 0.0352(15) 0.0284(18) 0.0342(17) -0.0008(14) 0.0068(13) -0.0004(13)
O3 0.0517(19) 0.032(2) 0.0328(17) 0.0031(14) 0.0060(15) -0.0002(15)
O4 0.0416(17) 0.0310(19) 0.0369(18) 0.0014(14) 0.0062(14) 0.0031(14)
O5 0.0406(18) 0.041(2) 0.0341(17) -0.0087(15) 0.0051(14) -0.0021(15)
O6 0.0453(19) 0.044(2) 0.047(2) -0.0034(17) 0.0101(16) -0.0067(16)
O7 0.0404(17) 0.039(2) 0.0343(18) -0.0027(15) 0.0116(14) 0.0032(15)
O8 0.0333(17) 0.044(2) 0.0426(19) -0.0043(16) 0.0106(14) 0.0018(15)
O9 0.0368(17) 0.0321(19) 0.0411(18) -0.0017(15) 0.0066(14) -0.0069(14)
O10 0.0280(15) 0.0351(19) 0.0350(17) 0.0007(14) 0.0057(13) 0.0017(13)
O11 0.0422(18) 0.039(2) 0.0392(19) -0.0062(16) 0.0072(15) 0.0065(15)
O12 0.0325(16) 0.046(2) 0.0313(17) -0.0040(15) 0.0084(13) 0.0020(14)
C1 0.036(2) 0.042(3) 0.035(2) 0.007(2) 0.016(2) 0.010(2)
C2 0.060(3) 0.021(3) 0.046(3) -0.001(2) 0.013(2) -0.004(2)
C3 0.043(3) 0.032(3) 0.045(3) -0.011(2) 0.011(2) -0.011(2)
C4 0.032(2) 0.046(3) 0.039(3) 0.009(2) 0.017(2) 0.008(2)
C5 0.037(3) 0.060(4) 0.043(3) 0.006(3) 0.020(2) 0.008(2)
C6 0.046(3) 0.039(3) 0.036(3) -0.007(2) 0.008(2) 0.009(2)
C7 0.067(3) 0.031(3) 0.033(3) 0.005(2) 0.006(2) 0.013(2)
C8 0.029(2) 0.042(3) 0.043(3) 0.004(2) 0.005(2) -0.004(2)
C9 0.058(3) 0.042(3) 0.037(3) -0.008(2) -0.009(2) 0.025(3)
C10 0.030(2) 0.046(3) 0.046(3) 0.012(2) 0.000(2) -0.009(2)
C11 0.033(2) 0.055(4) 0.063(4) 0.003(3) 0.007(2) -0.002(2)
C12 0.041(3) 0.027(3) 0.038(3) -0.008(2) 0.000(2) 0.004(2)
C13 0.042(3) 0.037(3) 0.053(3) 0.005(2) 0.003(2) -0.019(2)
C14 0.037(2) 0.033(3) 0.042(3) 0.006(2) 0.005(2) -0.008(2)
C15 0.076(4) 0.027(3) 0.058(3) 0.001(3) 0.030(3) -0.010(3)
C16 0.037(3) 0.055(4) 0.061(4) 0.001(3) -0.004(2) -0.011(3)
C17 0.054(3) 0.040(3) 0.064(4) -0.005(3) 0.016(3) -0.013(3)
C18 0.037(2) 0.059(4) 0.033(3) -0.005(2) 0.005(2) 0.003(3)
C19 0.063(3) 0.029(3) 0.037(3) -0.014(2) 0.012(2) 0.002(2)
C20 0.027(2) 0.055(4) 0.062(3) 0.008(3) 0.016(2) 0.001(2)
C21 0.059(3) 0.036(3) 0.051(3) 0.000(3) 0.007(3) 0.015(3)
C22 0.033(2) 0.054(4) 0.036(3) -0.002(2) 0.003(2) -0.004(2)
C23 0.044(3) 0.055(4) 0.057(4) -0.013(3) 0.009(3) 0.018(3)
C24 0.058(3) 0.032(3) 0.049(3) -0.008(2) 0.009(3) -0.008(2)
N1 0.092(4) 0.043(3) 0.048(3) -0.004(2) 0.025(3) 0.001(3)
N2 0.036(3) 0.079(4) 0.044(3) 0.018(3) 0.005(2) -0.010(3)
N3 0.047(3) 0.042(3) 0.066(4) 0.009(3) -0.001(3) 0.007(3)

loop_
_atom_type_symbol
_atom_type_description
_atom_type_scat_dispersion_real
_atom_type_scat_dispersion_imag
_atom_type_scat_source
As As 0.0499 2.0058 'International Tables Vol C Tables 4.2.6.8 and 6.1.1.4'
Rb Rb -0.9393 2.9676 'International Tables Vol C Tables 4.2.6.8 and 6.1.1.4'
O O 0.0106 0.0060 'International Tables Vol C Tables 4.2.6.8 and 6.1.1.4'
N N 0.0061 0.0033 'International Tables Vol C Tables 4.2.6.8 and 6.1.1.4'
C C 0.0033 0.0016 'International Tables Vol C Tables 4.2.6.8 and 6.1.1.4'
H H 0.0000 0.0000 'International Tables Vol C Tables 4.2.6.8 and 6.1.1.4'

loop_
_geom_angle_atom_site_label_1
_geom_angle_atom_site_label_2
_geom_angle_atom_site_label_3
_geom_angle
_geom_angle_site_symmetry_3
O7 Rb1 O1 109.46(9) .
O7 Rb1 O2 109.70(9) .
O1 Rb1 O2 108.57(9) .
O7 Rb1 N2 125.09(15) .
O1 Rb1 N2 70.10(13) .
O2 Rb1 N2 122.64(14) .
O7 Rb1 O9 55.21(9) .
O1 Rb1 O9 55.75(9) .
O2 Rb1 O9 135.62(9) .
N2 Rb1 O9 92.76(14) .
O7 Rb1 O10 55.42(9) .
O1 Rb1 O10 132.93(8) .
O2 Rb1 O10 55.15(8) .
N2 Rb1 O10 156.92(12) .
O9 Rb1 O10 102.41(8) .
O7 Rb1 O12 133.90(9) .
O1 Rb1 O12 54.27(9) .
O2 Rb1 O12 55.28(8) .
N2 Rb1 O12 92.09(14) .
O9 Rb1 O12 102.40(9) .
O10 Rb1 O12 101.35(8) .
O7 Rb1 As4 92.02(7) .
O1 Rb1 As4 141.68(6) .
O2 Rb1 As4 92.42(6) .
N2 Rb1 As4 71.59(11) .
O9 Rb1 As4 126.31(6) .
O10 Rb1 As4 85.39(6) .
O12 Rb1 As4 128.37(6) .
O5 Rb2 O8 112.60(9) .
O5 Rb2 O3 110.97(9) .
O8 Rb2 O3 108.27(9) .
O5 Rb2 O4 56.81(9) .
O8 Rb2 O4 56.17(9) .
O3 Rb2 O4 132.93(8) .
O5 Rb2 O11 55.46(9) .
O8 Rb2 O11 135.31(9) .
O3 Rb2 O11 56.15(9) .
O4 Rb2 O11 101.29(9) .
O5 Rb2 O6 138.72(9) .
O8 Rb2 O6 55.03(10) .
O3 Rb2 O6 54.36(9) .
O4 Rb2 O6 102.32(9) .
O11 Rb2 O6 102.98(9) .
O5 Rb2 As3 123.82(6) .
O8 Rb2 As3 117.23(7) .
O3 Rb2 As3 76.40(6) .
O4 Rb2 As3 150.35(6) .
O11 Rb2 As3 100.31(6) .
O6 Rb2 As3 92.30(6) .
O5 Rb2 As4 87.60(7) .
O8 Rb2 As4 95.49(7) .
O3 Rb2 As4 139.90(6) .
O4 Rb2 As4 87.12(6) .
O11 Rb2 As4 123.68(6) .
O6 Rb2 As4 129.70(7) .
As3 Rb2 As4 63.954(13) .
As3 As1 As4 105.55(2) .
As3 As1 As2 102.68(2) .
As4 As1 As2 93.56(2) .
As5 As2 As1 100.02(2) .
As5 As2 As2 94.38(3) 3_666
As1 As2 As2 100.87(3) 3_666
As6 As3 As1 99.00(2) .
As6 As3 Rb2 81.696(19) .
As1 As3 Rb2 89.519(19) .
As7 As4 As1 99.71(2) .
As7 As4 Rb1 156.53(2) .
As1 As4 Rb1 80.830(18) .
As7 As4 Rb2 82.65(2) .
As1 As4 Rb2 85.598(18) .
Rb1 As4 Rb2 120.648(16) .
As2 As5 As6 105.16(2) .
As2 As5 As7 99.45(2) .
As6 As5 As7 60.561(19) .
As3 As6 As5 106.24(2) .
As3 As6 As7 108.03(2) .
As5 As6 As7 59.721(19) .
As4 As7 As5 106.27(2) .
As4 As7 As6 104.42(2) .
As5 As7 As6 59.718(19) .
C20 O1 C10 112.7(4) .
C20 O1 Rb1 123.8(3) .
C10 O1 Rb1 121.3(3) .
C12 O2 C14 110.6(3) .
C12 O2 Rb1 122.0(2) .
C14 O2 Rb1 121.9(3) .
C7 O3 C15 112.3(4) .
C7 O3 Rb2 119.4(3) .
C15 O3 Rb2 122.0(3) .
C21 O4 C2 111.0(4) .
C21 O4 Rb2 107.3(3) .
C2 O4 Rb2 105.7(2) .
C22 O5 C3 113.3(4) .
C22 O5 Rb2 121.7(3) .
C3 O5 Rb2 121.2(3) .
C16 O6 C17 112.7(4) .
C16 O6 Rb2 103.2(3) .
C17 O6 Rb2 102.4(3) .
C19 O7 C1 112.1(3) .
C19 O7 Rb1 123.0(3) .
C1 O7 Rb1 123.7(3) .
C23 O8 C11 111.6(4) .
C23 O8 Rb2 120.4(3) .
C11 O8 Rb2 122.0(3) .
C24 O9 C13 111.6(4) .
C24 O9 Rb1 103.9(3) .
C13 O9 Rb1 104.6(3) .
C8 O10 C4 110.9(3) .
C8 O10 Rb1 103.7(2) .
C4 O10 Rb1 101.2(2) .
C18 O11 C9 112.4(4) .
C18 O11 Rb2 97.7(3) .
C9 O11 Rb2 105.1(3) .
C6 O12 C5 111.6(3) .
C6 O12 Rb1 104.5(2) .
C5 O12 Rb1 103.6(3) .
O7 C1 C4 109.1(3) .
O7 C1 H1A 109.9 .
C4 C1 H1A 109.9 .
O7 C1 H1B 109.9 .
C4 C1 H1B 109.9 .
H1A C1 H1B 108.3 .
O4 C2 C3 109.9(4) .
O4 C2 H2A 109.7 .
C3 C2 H2A 109.7 .
O4 C2 H2B 109.7 .
C3 C2 H2B 109.7 .
H2A C2 H2B 108.2 .
O5 C3 C2 109.4(4) .
O5 C3 H3A 109.8 .
C2 C3 H3A 109.8 .
O5 C3 H3B 109.8 .
C2 C3 H3B 109.8 .
H3A C3 H3B 108.2 .
O10 C4 C1 109.7(4) .
O10 C4 H4A 109.7 .
C1 C4 H4A 109.7 .
O10 C4 H4B 109.7 .
C1 C4 H4B 109.7 .
H4A C4 H4B 108.2 .
O12 C5 C20 108.4(4) .
O12 C5 H5A 110.0 .
C20 C5 H5A 110.0 .
O12 C5 H5B 110.0 .
C20 C5 H5B 110.0 .
H5A C5 H5B 108.4 .
O12 C6 C12 108.5(4) .
O12 C6 H6A 110.0 .
C12 C6 H6A 110.0 .
O12 C6 H6B 110.0 .
C12 C6 H6B 110.0 .
H6A C6 H6B 108.4 .
O3 C7 C9 108.2(4) .
O3 C7 H7A 110.1 .
C9 C7 H7A 110.1 .
O3 C7 H7B 110.1 .
C9 C7 H7B 110.1 .
H7A C7 H7B 108.4 .
O10 C8 C14 109.4(4) .
O10 C8 H8A 109.8 .
C14 C8 H8A 109.8 .
O10 C8 H8B 109.8 .
C14 C8 H8B 109.8 .
H8A C8 H8B 108.3 .
O11 C9 C7 109.7(4) .
O11 C9 H9A 109.7 .
C7 C9 H9A 109.7 .
O11 C9 H9B 109.7 .
C7 C9 H9B 109.7 .
H9A C9 H9B 108.2 .
O1 C10 C13 108.2(4) .
O1 C10 H10A 110.1 .
C13 C10 H10A 110.1 .
O1 C10 H10B 110.1 .
C13 C10 H10B 110.1 .
H10A C10 H10B 108.4 .
O8 C11 C16 109.4(4) .
O8 C11 H11A 109.8 .
C16 C11 H11A 109.8 .
O8 C11 H11B 109.8 .
C16 C11 H11B 109.8 .
H11A C11 H11B 108.2 .
O2 C12 C6 108.7(4) .
O2 C12 H12A 109.9 .
C6 C12 H12A 109.9 .
O2 C12 H12B 109.9 .
C6 C12 H12B 109.9 .
H12A C12 H12B 108.3 .
O9 C13 C10 108.2(4) .
O9 C13 H13A 110.1 .
C10 C13 H13A 110.1 .
O9 C13 H13B 110.1 .
C10 C13 H13B 110.1 .
H13A C13 H13B 108.4 .
O2 C14 C8 108.1(4) .
O2 C14 H14A 110.1 .
C8 C14 H14A 110.1 .
O2 C14 H14B 110.1 .
C8 C14 H14B 110.1 .
H14A C14 H14B 108.4 .
O3 C15 C17 108.4(4) .
O3 C15 H15A 110.0 .
C17 C15 H15A 110.0 .
O3 C15 H15B 110.0 .
C17 C15 H15B 110.0 .
H15A C15 H15B 108.4 .
O6 C16 C11 108.7(4) .
O6 C16 H16A 110.0 .
C11 C16 H16A 110.0 .
O6 C16 H16B 110.0 .
C11 C16 H16B 110.0 .
H16A C16 H16B 108.3 .
O6 C17 C15 108.0(5) .
O6 C17 H17A 110.1 .
C15 C17 H17A 110.1 .
O6 C17 H17B 110.1 .
C15 C17 H17B 110.1 .
H17A C17 H17B 108.4 .
O11 C18 C22 108.0(4) .
O11 C18 H18A 110.1 .
C22 C18 H18A 110.1 .
O11 C18 H18B 110.1 .
C22 C18 H18B 110.1 .
H18A C18 H18B 108.4 .
O7 C19 C24 109.0(4) .
O7 C19 H19A 109.9 .
C24 C19 H19A 109.9 .
O7 C19 H19B 109.9 .
C24 C19 H19B 109.9 .
H19A C19 H19B 108.3 .
O1 C20 C5 109.0(4) .
O1 C20 H20A 109.9 .
C5 C20 H20A 109.9 .
O1 C20 H20B 109.9 .
C5 C20 H20B 109.9 .
H20A C20 H20B 108.3 .
O4 C21 C23 108.7(4) .
O4 C21 H21A 110.0 .
C23 C21 H21A 110.0 .
O4 C21 H21B 110.0 .
C23 C21 H21B 110.0 .
H21A C21 H21B 108.3 .
O5 C22 C18 108.3(4) .
O5 C22 H22A 110.0 .
C18 C22 H22A 110.0 .
O5 C22 H22B 110.0 .
C18 C22 H22B 110.0 .
H22A C22 H22B 108.4 .
O8 C23 C21 108.5(4) .
O8 C23 H23A 110.0 .
C21 C23 H23A 110.0 .
O8 C23 H23B 110.0 .
C21 C23 H23B 110.0 .
H23A C23 H23B 108.4 .
O9 C24 C19 106.6(4) .
O9 C24 H24A 110.4 .
C19 C24 H24A 110.4 .
O9 C24 H24B 110.4 .
C19 C24 H24B 110.4 .
H24A C24 H24B 108.6 .
H1AN N1 H1BN 96(6) .
H1AN N1 H1CN 101(7) .
H1BN N1 H1CN 111(8) .
Rb1 N2 H2AN 95(7) .
Rb1 N2 H2BN 137(4) .
H2AN N2 H2BN 101(8) .
Rb1 N2 H2CN 113(5) .
H2AN N2 H2CN 106(9) .
H2BN N2 H2CN 101(6) .
H3AN N3 H3BN 99(7) .
H3AN N3 H3CN 108(8) .
H3BN N3 H3CN 103(8) .

loop_
_geom_bond_atom_site_label_1
_geom_bond_atom_site_label_2
_geom_bond_distance
_geom_bond_site_symmetry_2
Rb1 O7 2.896(3) .
Rb1 O1 2.959(3) .
Rb1 O2 2.980(3) .
Rb1 N2 3.010(5) .
Rb1 O9 3.064(3) .
Rb1 O10 3.137(3) .
Rb1 O12 3.147(3) .
Rb1 As4 3.5799(7) .
Rb2 O5 2.913(3) .
Rb2 O8 2.983(3) .
Rb2 O3 3.012(3) .
Rb2 O4 3.032(3) .
Rb2 O11 3.132(3) .
Rb2 O6 3.171(3) .
Rb2 As3 3.5330(6) .
Rb2 As4 3.6905(7) .
As1 As3 2.3945(7) .
As1 As4 2.4126(7) .
As1 As2 2.4645(6) .
As2 As5 2.4181(7) .
As2 As2 2.4676(9) 3_666
As3 As6 2.3552(7) .
As4 As7 2.3787(7) .
As5 As6 2.4843(7) .
As5 As7 2.4843(6) .
As6 As7 2.5053(7) .
O1 C20 1.422(6) .
O1 C10 1.435(6) .
O2 C12 1.435(5) .
O2 C14 1.437(5) .
O3 C7 1.423(6) .
O3 C15 1.427(6) .
O4 C21 1.435(6) .
O4 C2 1.444(6) .
O5 C22 1.422(6) .
O5 C3 1.423(6) .
O6 C16 1.437(6) .
O6 C17 1.438(7) .
O7 C19 1.413(6) .
O7 C1 1.425(5) .
O8 C23 1.427(6) .
O8 C11 1.427(6) .
O9 C24 1.433(6) .
O9 C13 1.442(5) .
O10 C8 1.422(6) .
O10 C4 1.435(5) .
O11 C18 1.436(6) .
O11 C9 1.438(6) .
O12 C6 1.432(6) .
O12 C5 1.438(5) .
C1 C4 1.493(7) .
C1 H1A 0.9900 .
C1 H1B 0.9900 .
C2 C3 1.476(7) .
C2 H2A 0.9900 .
C2 H2B 0.9900 .
C3 H3A 0.9900 .
C3 H3B 0.9900 .
C4 H4A 0.9900 .
C4 H4B 0.9900 .
C5 C20 1.491(8) .
C5 H5A 0.9900 .
C5 H5B 0.9900 .
C6 C12 1.506(7) .
C6 H6A 0.9900 .
C6 H6B 0.9900 .
C7 C9 1.490(8) .
C7 H7A 0.9900 .
C7 H7B 0.9900 .
C8 C14 1.494(7) .
C8 H8A 0.9900 .
C8 H8B 0.9900 .
C9 H9A 0.9900 .
C9 H9B 0.9900 .
C10 C13 1.498(7) .
C10 H10A 0.9900 .
C10 H10B 0.9900 .
C11 C16 1.489(8) .
C11 H11A 0.9900 .
C11 H11B 0.9900 .
C12 H12A 0.9900 .
C12 H12B 0.9900 .
C13 H13A 0.9900 .
C13 H13B 0.9900 .
C14 H14A 0.9900 .
C14 H14B 0.9900 .
C15 C17 1.496(8) .
C15 H15A 0.9900 .
C15 H15B 0.9900 .
C16 H16A 0.9900 .
C16 H16B 0.9900 .
C17 H17A 0.9900 .
C17 H17B 0.9900 .
C18 C22 1.501(8) .
C18 H18A 0.9900 .
C18 H18B 0.9900 .
C19 C24 1.502(7) .
C19 H19A 0.9900 .
C19 H19B 0.9900 .
C20 H20A 0.9900 .
C20 H20B 0.9900 .
C21 C23 1.512(8) .
C21 H21A 0.9900 .
C21 H21B 0.9900 .
C22 H22A 0.9900 .
C22 H22B 0.9900 .
C23 H23A 0.9900 .
C23 H23B 0.9900 .
C24 H24A 0.9900 .
C24 H24B 0.9900 .
N1 H1AN 0.97(6) .
N1 H1BN 0.84(6) .
N1 H1CN 0.86(6) .
N2 H2AN 0.92(12) .
N2 H2BN 0.81(6) .
N2 H2CN 0.75(7) .
N3 H3AN 0.86(5) .
N3 H3BN 0.86(6) .
N3 H3CN 0.78(6) .

loop_
_geom_hbond_atom_site_label_D
_geom_hbond_atom_site_label_H
_geom_hbond_atom_site_label_A
_geom_hbond_distance_DH
_geom_hbond_distance_HA
_geom_hbond_distance_DA
_geom_hbond_angle_DHA
_geom_hbond_site_symmetry_A
N1 H1AN O10 0.97(6) 2.38(6) 3.222(6) 145(6) 4_565
N1 H1BN O6 0.84(6) 2.65(6) 3.413(8) 152(7) .
N1 H1CN O11 0.86(6) 2.73(7) 3.480(7) 147(8) .
N3 H3CN O10 0.78(6) 2.69(7) 3.457(6) 168(9) .
N3 H3AN O9 0.86(5) 2.49(6) 3.293(7) 156(6) .
N2 H2BN O8 0.81(6) 2.46(6) 3.268(7) 171(5) .
